data_7060599
loop_
_publ_author_name
'Gee, William J.'
'Wells, Stephen A.'
'Teat, Simon J.'
'Raithby, Paul R.'
'Burrows, Andrew D.'

_publ_section_title
;
 Using geometric simulation software &#x2018;GASP&#x2019; to model
 conformational flexibility in a family of zinc metal--organic frameworks
;
_journal_issue 19
_journal_name_full 'New Journal of Chemistry'
_journal_page_first 8728
_journal_page_last 8737
_journal_paper_doi 10.1039/D1NJ01158H
_journal_volume 45
_journal_year 2021
_chemical_formula_moiety '2(C42 H25 N3 O6 Zn), 2(C3 H7 N O), 6(C2 H6 O S), 2(C2 O S), 2(O)'
_chemical_formula_sum 'C106 H100 N8 O25 S8 Zn2'
_chemical_formula_weight 2273.15
_space_group_crystal_system monoclinic
_space_group_IT_number 14
_space_group_name_Hall '-P 2ybc'
_space_group_name_H-M_alt 'P 1 21/c 1'
_atom_sites_solution_hydrogens geom
_audit_creation_method SHELXL-2014/7
_audit_update_record
;
2021-02-09 deposited with the CCDC.	2021-04-16 downloaded from the CCDC.
;
_cell_angle_alpha 90
_cell_angle_beta 108.133(4)
_cell_angle_gamma 90
_cell_formula_units_Z 2
_cell_length_a 15.823(4)
_cell_length_b 16.228(5)
_cell_length_c 22.530(6)
_cell_measurement_reflns_used 1992
_cell_measurement_temperature 150(2)
_cell_measurement_theta_max 21.23
_cell_measurement_theta_min 2.90
_cell_volume 5498(3)
_computing_cell_refinement 'Bruker SAINT'
_computing_data_collection 'Bruker APEX2'
_computing_data_reduction 'Bruker SAINT'
_computing_molecular_graphics 'POV-Ray, version 3.6, 2004'
_computing_structure_refinement 'SHELXL-97 (Sheldrick, 1997)'
_computing_structure_solution 'SHELXS-97 (Sheldrick, 2008)'
_diffrn_ambient_temperature 150(2)
_diffrn_measured_fraction_theta_full 0.993
_diffrn_measured_fraction_theta_max 0.993
_diffrn_measurement_device_type 'bruker APEX-II CCD'
_diffrn_measurement_method '\f and \w scans'
_diffrn_radiation_monochromator graphite
_diffrn_radiation_type synchrotron
_diffrn_radiation_wavelength 0.71073
_diffrn_reflns_av_R_equivalents 0.1108
_diffrn_reflns_av_unetI/netI 0.0811
_diffrn_reflns_Laue_measured_fraction_full 0.993
_diffrn_reflns_Laue_measured_fraction_max 0.993
_diffrn_reflns_limit_h_max 15
_diffrn_reflns_limit_h_min -15
_diffrn_reflns_limit_k_max 16
_diffrn_reflns_limit_k_min -16
_diffrn_reflns_limit_l_max 22
_diffrn_reflns_limit_l_min -22
_diffrn_reflns_number 25904
_diffrn_reflns_point_group_measured_fraction_full 0.993
_diffrn_reflns_point_group_measured_fraction_max 0.993
_diffrn_reflns_theta_full 20.729
_diffrn_reflns_theta_max 20.729
_diffrn_reflns_theta_min 2.657
_diffrn_source synchrotron
_exptl_absorpt_coefficient_mu 0.663
_exptl_absorpt_correction_type none
_exptl_crystal_colour colourless
_exptl_crystal_density_diffrn 1.373
_exptl_crystal_description prism
_exptl_crystal_F_000 2360
_exptl_crystal_size_max 0.3
_exptl_crystal_size_mid 0.2
_exptl_crystal_size_min 0.2
_refine_diff_density_max 2.359
_refine_diff_density_min -1.066
_refine_diff_density_rms 0.131
_refine_ls_extinction_method none
_refine_ls_goodness_of_fit_ref 1.047
_refine_ls_hydrogen_treatment constr
_refine_ls_matrix_type full
_refine_ls_number_parameters 629
_refine_ls_number_reflns 5654
_refine_ls_number_restraints 10
_refine_ls_restrained_S_all 1.046
_refine_ls_R_factor_all 0.1583
_refine_ls_R_factor_gt 0.1087
_refine_ls_shift/su_max 0.000
_refine_ls_shift/su_mean 0.000
_refine_ls_structure_factor_coef Fsqd
_refine_ls_weighting_details 'w=1/[\s^2^(Fo^2^)+(0.1665P)^2^+64.0897P] where P=(Fo^2^+2Fc^2^)/3'
_refine_ls_weighting_scheme calc
_refine_ls_wR_factor_gt 0.2802
_refine_ls_wR_factor_ref 0.3224
_reflns_Friedel_coverage 0.000
_reflns_number_gt 3635
_reflns_number_total 5654
_reflns_threshold_expression 'I > 2\s(I)'
_cod_data_source_file d1nj01158h2.cif
_cod_data_source_block C_flex2
_cod_depositor_comments 'Adding full bibliography for 7060598--7060600.cif.'
_cod_original_sg_symbol_H-M 'P 21/c'
_cod_database_code 7060599
_shelx_shelxl_version_number 2014/7
_shelx_space_group_comment
;
The symmetry employed for this shelxl refinement is uniquely defined
by the following loop, which should always be used as a source of
symmetry information in preference to the above space-group names.
They are only intended as comments.
;

loop_
_space_group_symop_operation_xyz
'x, y, z'
'-x, y+1/2, -z+1/2'
'-x, -y, -z'
'x, -y-1/2, z-1/2'

loop_
_atom_site_label
_atom_site_type_symbol
_atom_site_fract_x
_atom_site_fract_y
_atom_site_fract_z
_atom_site_U_iso_or_equiv
_atom_site_adp_type
_atom_site_occupancy
_atom_site_site_symmetry_order
_atom_site_calc_flag
_atom_site_refinement_flags_posn
_atom_site_refinement_flags_adp
_atom_site_refinement_flags_occupancy
_atom_site_disorder_assembly
_atom_site_disorder_group
Zn1 Zn 0.30075(9) 0.50002(8) 0.35767(6) 0.0271(5) Uani 1 1 d . . . . .
O1 O 0.6634(6) 0.0719(5) 0.1991(3) 0.034(2) Uani 1 1 d . . . . .
O4 O -0.2126(6) 0.9327(5) 0.2047(4) 0.037(2) Uani 1 1 d . . . . .
O2 O 0.6066(6) 0.1641(5) 0.1246(4) 0.040(2) Uani 1 1 d . . . . .
N3 N 0.2082(7) 0.5825(6) 0.3813(4) 0.031(3) Uani 1 1 d . . . . .
N1 N 0.4137(6) 0.4166(5) 0.3840(4) 0.025(2) Uani 1 1 d . . . . .
C8 C 0.5221(9) 0.3283(8) 0.3638(6) 0.036(3) Uani 1 1 d . . . . .
C14 C 0.4127(8) 0.4227(7) 0.5464(5) 0.026(3) Uani 1 1 d . . . . .
H14 H 0.4565 0.3852 0.5670 0.032 Uiso 1 1 calc R U . . .
O3 O -0.2000(6) 0.8580(6) 0.1250(4) 0.053(3) Uani 1 1 d . . . . .
C11 C 0.4483(8) 0.4005(6) 0.4451(5) 0.022(3) Uani 1 1 d . . . . .
C6 C 0.5410(8) 0.3144(7) 0.2571(5) 0.032(3) Uani 1 1 d . . . . .
H6 H 0.5153 0.3661 0.2466 0.038 Uiso 1 1 calc R U . . .
C15 C 0.3613(8) 0.4605(7) 0.5785(5) 0.025(3) Uani 1 1 d . . . . .
C32 C 0.3825(9) 0.3383(8) 0.7235(5) 0.037(3) Uani 1 1 d . . . . .
H32 H 0.3869 0.2832 0.7355 0.044 Uiso 1 1 calc R U . . .
C2 C 0.6018(8) 0.1913(8) 0.2270(5) 0.032(3) Uani 1 1 d . . . . .
C34 C 0.3703(9) 0.4790(8) 0.7462(6) 0.043(4) Uani 1 1 d . . . . .
H34 H 0.3692 0.5203 0.7745 0.052 Uiso 1 1 calc R U . . .
O6 O 0.4452(7) 0.3918(6) 1.0611(4) 0.064(3) Uani 1 1 d . . . . .
H6A H 0.4427 0.3817 1.0962 0.077 Uiso 1 1 calc R U . . .
C36 C 0.3895(9) 0.3786(8) 0.8319(5) 0.035(3) Uani 1 1 d . . . . .
C9 C 0.5576(8) 0.3143(7) 0.4274(5) 0.028(3) Uani 1 1 d . . . . .
H9 H 0.6069 0.2801 0.4423 0.034 Uiso 1 1 calc R U . . .
C5 C 0.5548(9) 0.2834(7) 0.3165(5) 0.033(3) Uani 1 1 d . . . . .
C21 C 0.0920(9) 0.6840(8) 0.3594(6) 0.040(3) Uani 1 1 d . . . . .
C30 C 0.3681(8) 0.4389(7) 0.6432(5) 0.030(3) Uani 1 1 d . . . . .
C13 C 0.3994(8) 0.4403(7) 0.4837(5) 0.028(3) Uani 1 1 d . . . . .
C4 C 0.5908(8) 0.2063(7) 0.3309(5) 0.031(3) Uani 1 1 d . . . . .
H4 H 0.5992 0.1848 0.3706 0.037 Uiso 1 1 calc R U . . .
C22 C 0.1479(9) 0.6294(8) 0.3421(6) 0.040(3) Uani 1 1 d . . . . .
H22 H 0.1425 0.6257 0.2999 0.047 Uiso 1 1 calc R U . . .
C31 C 0.3781(8) 0.3579(8) 0.6635(6) 0.035(3) Uani 1 1 d . . . . .
H31 H 0.3819 0.3163 0.6360 0.042 Uiso 1 1 calc R U . . .
N2 N 0.3354(6) 0.4931(6) 0.4531(4) 0.027(2) Uani 1 1 d . . . . .
C1 C 0.6240(8) 0.1396(8) 0.1795(6) 0.033(3) Uani 1 1 d . . . . .
C18 C 0.2171(8) 0.5881(7) 0.4426(5) 0.029(3) Uani 1 1 d . . . . .
C7 C 0.5653(9) 0.2686(8) 0.2134(5) 0.035(3) Uani 1 1 d . . . . .
H7 H 0.5568 0.2905 0.1738 0.042 Uiso 1 1 calc R U . . .
C23 C 0.0246(9) 0.7341(8) 0.3130(6) 0.038(3) Uani 1 1 d . . . . .
C10 C 0.5212(8) 0.3499(7) 0.4682(5) 0.029(3) Uani 1 1 d . U . . .
H10 H 0.5449 0.3404 0.5109 0.035 Uiso 1 1 calc R U . . .
C33 C 0.3806(9) 0.3983(7) 0.7667(5) 0.033(3) Uani 1 1 d . . . . .
C17 C 0.2849(8) 0.5324(7) 0.4823(5) 0.027(3) Uani 1 1 d . . . . .
O5 O 0.3684(8) 0.2751(7) 1.0381(4) 0.065(3) Uani 1 1 d . . . . .
C29 C -0.1781(9) 0.8762(9) 0.1823(6) 0.041(4) Uani 1 1 d . . . . .
C24 C 0.0025(10) 0.8107(9) 0.3277(6) 0.049(4) Uani 1 1 d . . . . .
H24 H 0.0325 0.8328 0.3667 0.059 Uiso 1 1 calc R U . . .
C3 C 0.6151(8) 0.1598(8) 0.2869(5) 0.037(3) Uani 1 1 d . . . . .
H3 H 0.6401 0.1078 0.2973 0.044 Uiso 1 1 calc R U . . .
C19 C 0.1651(10) 0.6401(9) 0.4646(6) 0.050(4) Uani 1 1 d . . . . .
H19 H 0.1721 0.6429 0.5071 0.060 Uiso 1 1 calc R U . . .
C26 C -0.1065(9) 0.8257(8) 0.2264(5) 0.037(3) Uani 1 1 d . . . . .
C39 C 0.4043(10) 0.3445(8) 0.9561(6) 0.042(4) Uani 1 1 d . . . . .
C37 C 0.3445(9) 0.3123(8) 0.8478(6) 0.035(3) Uani 1 1 d . . . . .
H37 H 0.3096 0.2782 0.8165 0.042 Uiso 1 1 calc R U . . .
C40 C 0.4516(10) 0.4084(9) 0.9416(6) 0.051(4) Uani 1 1 d . . . . .
H40 H 0.4894 0.4399 0.9734 0.061 Uiso 1 1 calc R U . . .
C12 C 0.4507(8) 0.3814(7) 0.3448(5) 0.029(3) Uani 1 1 d . . . . .
H12 H 0.4272 0.3932 0.3024 0.034 Uiso 1 1 calc R U . . .
C41 C 0.4431(10) 0.4259(9) 0.8800(6) 0.048(4) Uani 1 1 d . . . . .
H41 H 0.4739 0.4704 0.8707 0.057 Uiso 1 1 calc R U . . .
C16 C 0.2967(8) 0.5175(7) 0.5459(6) 0.034(3) Uani 1 1 d . . . . .
H16 H 0.2620 0.5451 0.5661 0.041 Uiso 1 1 calc R U . . .
C28 C -0.0183(10) 0.7051(9) 0.2532(7) 0.056(4) Uani 1 1 d . . . . .
H28 H -0.0028 0.6537 0.2415 0.067 Uiso 1 1 calc R U . . .
C20 C 0.1035(10) 0.6874(9) 0.4234(6) 0.052(4) Uani 1 1 d . . . . .
H20 H 0.0681 0.7228 0.4380 0.062 Uiso 1 1 calc R U . . .
C35 C 0.3613(9) 0.5011(8) 0.6845(6) 0.040(3) Uani 1 1 d . . . . .
H35 H 0.3513 0.5556 0.6714 0.048 Uiso 1 1 calc R U . . .
C42 C 0.4035(11) 0.3323(10) 1.0216(6) 0.053(4) Uani 1 1 d . . . . .
C38 C 0.3513(9) 0.2968(8) 0.9097(5) 0.036(3) Uani 1 1 d . . . . .
H38 H 0.3194 0.2536 0.9195 0.043 Uiso 1 1 calc R U . . .
C25 C -0.0634(11) 0.8563(9) 0.2863(6) 0.057(4) Uani 1 1 d . . . . .
H25 H -0.0791 0.9075 0.2981 0.068 Uiso 1 1 calc R U . . .
S2 S 0.7547(8) 0.1308(6) 0.5429(5) 0.198(5) Uani 1 1 d . . . . .
O8 O 0.7218(12) 0.1588(12) 0.4765(7) 0.149(7) Uani 1 1 d . . . . .
C46 C 0.753(3) 0.026(2) 0.556(2) 0.28(3) Uani 1 1 d . . . . .
H46A H 0.7964 -0.0015 0.5419 0.416 Uiso 1 1 calc R U . . .
H46B H 0.6947 0.0041 0.5346 0.416 Uiso 1 1 calc R U . . .
H46C H 0.7655 0.0158 0.6004 0.416 Uiso 1 1 calc R U . . .
C45 C 0.693(2) 0.163(2) 0.5882(17) 0.23(2) Uani 1 1 d . . . . .
H45A H 0.6866 0.2218 0.5856 0.338 Uiso 1 1 calc R U . . .
H45B H 0.7218 0.1473 0.6308 0.338 Uiso 1 1 calc R U . . .
H45C H 0.6351 0.1378 0.5739 0.338 Uiso 1 1 calc R U . . .
C27 C -0.0820(10) 0.7497(9) 0.2112(7) 0.054(4) Uani 1 1 d . . . . .
H27 H -0.1095 0.7283 0.1716 0.065 Uiso 1 1 calc R U . . .
S1 S 0.2766(4) 0.4041(4) 1.1172(2) 0.0901(17) Uani 1 1 d . . . . .
S3 S 0.9208(5) 0.7244(6) 0.5276(3) 0.144(3) Uani 1 1 d . . . . .
O7 O 0.3777(8) 0.4076(8) 1.1533(4) 0.081(4) Uani 1 1 d . . . . .
C44 C 0.2282(16) 0.4876(12) 1.1419(9) 0.108(7) Uani 1 1 d . . . . .
H44A H 0.2536 0.4938 1.1863 0.162 Uiso 1 1 calc R U . . .
H44B H 0.1653 0.4787 1.1316 0.162 Uiso 1 1 calc R U . . .
H44C H 0.2388 0.5366 1.1214 0.162 Uiso 1 1 calc R U . . .
O9 O 0.9528(12) 0.7610(14) 0.4778(8) 0.165(8) Uani 1 1 d . . . . .
C43 C 0.2364(15) 0.3330(12) 1.1553(9) 0.099(7) Uani 1 1 d . . . . .
H43A H 0.2676 0.2821 1.1565 0.148 Uiso 1 1 calc R U . . .
H43B H 0.1742 0.3248 1.1340 0.148 Uiso 1 1 calc R U . . .
H43C H 0.2442 0.3516 1.1971 0.148 Uiso 1 1 calc R U . . .
C48 C 0.826(2) 0.6729(17) 0.4906(9) 0.170(15) Uani 1 1 d . . . . .
H48A H 0.8080 0.6858 0.4469 0.255 Uiso 1 1 calc R U . . .
H48B H 0.7802 0.6890 0.5078 0.255 Uiso 1 1 calc R U . . .
H48C H 0.8365 0.6147 0.4962 0.255 Uiso 1 1 calc R U . . .
C47 C 0.858(3) 0.809(3) 0.5440(19) 0.30(3) Uani 1 1 d . . . . .
H47A H 0.8078 0.8201 0.5078 0.453 Uiso 1 1 calc R U . . .
H47B H 0.8948 0.8567 0.5547 0.453 Uiso 1 1 calc R U . . .
H47C H 0.8368 0.7943 0.5783 0.453 Uiso 1 1 calc R U . . .
S4 S 0.8058(12) 0.3038(13) 0.3501(8) 0.308(8) Uiso 1 1 d . . . . .
O11 O 0.8280(9) 0.3776(9) 0.3890(6) 0.096(4) Uiso 1 1 d . . . . .
C52 C 0.8178(14) 0.3085(14) 0.2729(10) 0.102(7) Uiso 1 1 d D . . . .
O14 O 1.0150(19) 0.0424(18) 0.3702(13) 0.235(11) Uiso 1 1 d . . . . .
O13 O 0.018(3) 0.936(2) 0.4716(18) 0.155(13) Uiso 0.5 1 d . . P A -1
C53 C 0.866(3) 0.196(3) 0.353(2) 0.25(2) Uiso 1 1 d D . . . .
C49 C 0.8651(13) 0.5778(13) 0.3433(9) 0.097(6) Uiso 1 1 d D . . . .
H49A H 0.8115 0.6071 0.3219 0.146 Uiso 1 1 calc R U . . .
H49B H 0.9106 0.6165 0.3642 0.146 Uiso 1 1 calc R U . . .
H49C H 0.8539 0.5412 0.3735 0.146 Uiso 1 1 calc R U . . .
C50 C 0.9697(18) 0.4836(17) 0.3252(13) 0.154(11) Uiso 1 1 d D . . . .
H50A H 0.9839 0.4814 0.3698 0.230 Uiso 1 1 calc R U . . .
H50B H 1.0186 0.5074 0.3145 0.230 Uiso 1 1 calc R U . . .
H50C H 0.9588 0.4289 0.3084 0.230 Uiso 1 1 calc R U . . .
O10 O 0.8722(19) 0.5056(18) 0.2028(14) 0.226(11) Uiso 1 1 d D . . . .
N4 N 0.8933(17) 0.5321(15) 0.3001(12) 0.161(9) Uiso 1 1 d D . . . .
C51 C 0.845(3) 0.545(3) 0.242(2) 0.208(16) Uiso 1 1 d . . . . .
H51 H 0.7951 0.5793 0.2303 0.249 Uiso 1 1 calc R U . . .

loop_
_atom_site_aniso_label
_atom_site_aniso_U_11
_atom_site_aniso_U_22
_atom_site_aniso_U_33
_atom_site_aniso_U_23
_atom_site_aniso_U_13
_atom_site_aniso_U_12
Zn1 0.0433(9) 0.0247(8) 0.0144(8) 0.0008(6) 0.0105(6) -0.0022(7)
O1 0.050(6) 0.035(6) 0.022(5) -0.011(4) 0.017(4) 0.001(5)
O4 0.062(6) 0.028(5) 0.023(5) 0.004(4) 0.013(4) 0.014(5)
O2 0.059(6) 0.042(6) 0.020(5) -0.010(4) 0.015(4) 0.005(5)
N3 0.045(7) 0.025(6) 0.024(6) 0.005(5) 0.014(5) 0.006(5)
N1 0.040(6) 0.018(5) 0.017(6) 0.002(5) 0.010(5) -0.002(5)
C8 0.048(9) 0.033(8) 0.032(8) -0.009(6) 0.019(7) -0.004(7)
C14 0.036(7) 0.023(7) 0.019(7) -0.003(5) 0.007(6) -0.006(6)
O3 0.072(7) 0.056(6) 0.025(6) -0.002(5) 0.007(5) 0.020(5)
C11 0.041(8) 0.014(6) 0.016(7) 0.005(5) 0.016(6) -0.005(6)
C6 0.053(9) 0.025(7) 0.016(7) -0.004(6) 0.008(6) 0.002(6)
C15 0.036(8) 0.029(7) 0.009(6) -0.004(6) 0.005(6) 0.000(6)
C32 0.058(9) 0.029(8) 0.026(8) 0.004(6) 0.017(7) 0.005(7)
C2 0.037(8) 0.038(9) 0.023(7) -0.013(6) 0.013(6) 0.005(7)
C34 0.069(10) 0.044(10) 0.029(8) -0.018(7) 0.031(7) -0.010(7)
O6 0.103(8) 0.067(7) 0.019(5) -0.007(5) 0.015(5) -0.008(6)
C36 0.057(9) 0.031(8) 0.022(7) 0.003(6) 0.018(7) 0.004(7)
C9 0.040(8) 0.025(7) 0.020(7) 0.002(6) 0.011(6) 0.007(6)
C5 0.055(9) 0.030(8) 0.018(7) -0.004(6) 0.015(6) 0.006(7)
C21 0.059(9) 0.038(8) 0.026(8) 0.001(6) 0.017(7) 0.015(8)
C30 0.044(8) 0.027(8) 0.022(7) 0.000(6) 0.016(6) -0.007(6)
C13 0.046(8) 0.021(7) 0.015(7) 0.002(6) 0.005(6) -0.007(7)
C4 0.050(8) 0.032(8) 0.009(6) 0.002(6) 0.008(6) 0.013(7)
C22 0.059(9) 0.031(8) 0.026(7) 0.006(7) 0.009(7) 0.000(8)
C31 0.052(9) 0.028(8) 0.028(8) -0.008(6) 0.015(6) 0.004(7)
N2 0.044(6) 0.024(6) 0.016(5) -0.004(5) 0.013(5) -0.005(6)
C1 0.035(8) 0.036(9) 0.028(9) -0.005(7) 0.009(6) 0.005(7)
C18 0.039(8) 0.029(7) 0.024(8) 0.002(6) 0.015(6) 0.004(7)
C7 0.057(9) 0.033(8) 0.018(7) -0.007(6) 0.017(6) -0.007(7)
C23 0.052(9) 0.030(8) 0.031(8) 0.010(7) 0.012(7) 0.013(7)
C10 0.048(8) 0.037(8) 0.003(6) 0.005(6) 0.010(6) 0.000(7)
C33 0.059(9) 0.024(8) 0.020(7) 0.004(6) 0.017(6) 0.006(6)
C17 0.048(8) 0.018(7) 0.017(7) -0.006(5) 0.012(6) -0.009(6)
O5 0.124(10) 0.048(7) 0.034(6) 0.004(5) 0.038(6) -0.009(7)
C29 0.055(10) 0.041(9) 0.027(9) 0.007(7) 0.014(7) -0.011(8)
C24 0.061(10) 0.048(10) 0.033(8) -0.003(7) 0.007(8) 0.012(8)
C3 0.050(9) 0.034(8) 0.027(8) 0.002(6) 0.012(7) 0.008(7)
C19 0.083(11) 0.057(10) 0.012(7) 0.011(7) 0.016(8) 0.027(9)
C26 0.045(9) 0.043(9) 0.022(8) 0.006(6) 0.010(7) 0.005(7)
C39 0.072(10) 0.036(8) 0.027(8) 0.003(7) 0.026(8) -0.002(8)
C37 0.051(9) 0.029(8) 0.028(8) -0.004(6) 0.018(6) 0.005(7)
C40 0.084(12) 0.051(10) 0.022(8) -0.013(7) 0.022(8) -0.011(9)
C12 0.043(8) 0.025(7) 0.018(7) 0.003(6) 0.009(6) -0.001(7)
C41 0.069(10) 0.042(9) 0.038(9) 0.000(7) 0.026(8) -0.014(8)
C16 0.037(8) 0.036(8) 0.032(8) 0.001(6) 0.015(6) 0.001(7)
C28 0.065(10) 0.045(9) 0.048(10) -0.006(8) 0.003(8) 0.019(9)
C20 0.077(11) 0.041(9) 0.042(9) -0.003(7) 0.026(8) 0.016(8)
C35 0.063(9) 0.034(8) 0.029(8) 0.002(7) 0.025(7) -0.007(7)
C42 0.092(12) 0.049(10) 0.023(8) 0.001(8) 0.026(8) 0.004(9)
C38 0.064(9) 0.021(7) 0.026(8) 0.000(6) 0.018(7) 0.005(7)
C25 0.084(12) 0.050(10) 0.034(9) -0.001(8) 0.014(8) 0.011(9)
S2 0.237(11) 0.143(8) 0.171(9) -0.014(7) 0.000(8) 0.038(8)
O8 0.168(16) 0.185(18) 0.068(10) 0.036(10) -0.002(10) 0.025(14)
C46 0.27(5) 0.11(3) 0.52(8) 0.00(4) 0.22(5) 0.00(3)
C45 0.24(4) 0.20(4) 0.26(4) -0.15(3) 0.11(3) -0.01(3)
C27 0.067(11) 0.050(10) 0.043(9) -0.001(8) 0.014(8) 0.021(9)
S1 0.107(4) 0.102(4) 0.063(3) -0.003(3) 0.029(3) 0.011(3)
S3 0.113(5) 0.227(9) 0.110(5) -0.015(5) 0.061(4) 0.007(6)
O7 0.088(9) 0.121(10) 0.021(5) 0.000(6) -0.004(6) 0.008(8)
C44 0.15(2) 0.074(14) 0.090(15) -0.023(11) 0.025(14) -0.013(14)
O9 0.143(14) 0.25(2) 0.155(16) -0.054(15) 0.119(13) -0.031(15)
C43 0.147(19) 0.081(14) 0.084(14) 0.020(11) 0.059(14) 0.029(13)
C48 0.28(4) 0.16(3) 0.059(14) -0.033(15) 0.045(18) -0.15(3)
C47 0.27(5) 0.46(8) 0.26(5) 0.21(5) 0.20(4) 0.19(5)

loop_
_atom_type_symbol
_atom_type_description
_atom_type_scat_dispersion_real
_atom_type_scat_dispersion_imag
_atom_type_scat_source
C C 0.0033 0.0016 'International Tables Vol C Tables 4.2.6.8 and 6.1.1.4'
H H 0.0000 0.0000 'International Tables Vol C Tables 4.2.6.8 and 6.1.1.4'
N N 0.0061 0.0033 'International Tables Vol C Tables 4.2.6.8 and 6.1.1.4'
O O 0.0106 0.0060 'International Tables Vol C Tables 4.2.6.8 and 6.1.1.4'
Zn Zn 0.2839 1.4301 'International Tables Vol C Tables 4.2.6.8 and 6.1.1.4'
S S 0.1246 0.1234 'International Tables Vol C Tables 4.2.6.8 and 6.1.1.4'

loop_
_geom_angle_atom_site_label_1
_geom_angle_atom_site_label_2
_geom_angle_atom_site_label_3
_geom_angle
_geom_angle_site_symmetry_1
_geom_angle_site_symmetry_3
_geom_angle_publ_flag
O1 Zn1 O4 98.6(4) 2_655 2_545 ?
O1 Zn1 N2 133.3(4) 2_655 . ?
O4 Zn1 N2 128.0(4) 2_545 . ?
O1 Zn1 N3 98.5(4) 2_655 . ?
O4 Zn1 N3 97.7(4) 2_545 . ?
N2 Zn1 N3 75.9(4) . . ?
O1 Zn1 N1 99.8(3) 2_655 . ?
O4 Zn1 N1 100.9(4) 2_545 . ?
N2 Zn1 N1 75.6(4) . . ?
N3 Zn1 N1 151.5(4) . . ?
C1 O1 Zn1 120.1(7) . 2_645 ?
C29 O4 Zn1 114.8(8) . 2 ?
C22 N3 C18 118.1(10) . . ?
C22 N3 Zn1 126.4(8) . . ?
C18 N3 Zn1 115.4(8) . . ?
C12 N1 C11 118.4(10) . . ?
C12 N1 Zn1 125.5(8) . . ?
C11 N1 Zn1 116.1(7) . . ?
C12 C8 C9 116.9(11) . . ?
C12 C8 C5 120.7(11) . . ?
C9 C8 C5 122.2(12) . . ?
C15 C14 C13 120.6(11) . . ?
C15 C14 H14 119.7 . . ?
C13 C14 H14 119.7 . . ?
N1 C11 C10 122.0(10) . . ?
N1 C11 C13 113.5(10) . . ?
C10 C11 C13 124.5(10) . . ?
C7 C6 C5 120.0(12) . . ?
C7 C6 H6 120.0 . . ?
C5 C6 H6 120.0 . . ?
C14 C15 C16 118.0(10) . . ?
C14 C15 C30 122.5(11) . . ?
C16 C15 C30 119.4(11) . . ?
C31 C32 C33 121.7(12) . . ?
C31 C32 H32 119.2 . . ?
C33 C32 H32 119.2 . . ?
C7 C2 C3 118.5(11) . . ?
C7 C2 C1 122.1(11) . . ?
C3 C2 C1 119.4(12) . . ?
C33 C34 C35 122.8(12) . . ?
C33 C34 H34 118.6 . . ?
C35 C34 H34 118.6 . . ?
C42 O6 H6A 109.5 . . ?
C41 C36 C37 117.7(11) . . ?
C41 C36 C33 120.6(12) . . ?
C37 C36 C33 121.7(12) . . ?
C10 C9 C8 120.6(11) . . ?
C10 C9 H9 119.7 . . ?
C8 C9 H9 119.7 . . ?
C4 C5 C6 119.3(11) . . ?
C4 C5 C8 118.8(10) . . ?
C6 C5 C8 121.5(11) . . ?
C22 C21 C20 115.1(12) . . ?
C22 C21 C23 122.3(11) . . ?
C20 C21 C23 122.6(12) . . ?
C31 C30 C35 119.3(11) . . ?
C31 C30 C15 121.2(11) . . ?
C35 C30 C15 119.4(11) . . ?
N2 C13 C14 120.2(11) . . ?
N2 C13 C11 115.2(10) . . ?
C14 C13 C11 124.5(11) . . ?
C5 C4 C3 120.8(11) . . ?
C5 C4 H4 119.6 . . ?
C3 C4 H4 119.6 . . ?
N3 C22 C21 124.8(12) . . ?
N3 C22 H22 117.6 . . ?
C21 C22 H22 117.6 . . ?
C32 C31 C30 120.8(11) . . ?
C32 C31 H31 119.6 . . ?
C30 C31 H31 119.6 . . ?
C17 N2 C13 121.4(10) . . ?
C17 N2 Zn1 118.8(8) . . ?
C13 N2 Zn1 119.1(7) . . ?
O2 C1 O1 123.6(11) . . ?
O2 C1 C2 120.4(12) . . ?
O1 C1 C2 116.0(11) . . ?
N3 C18 C19 121.8(11) . . ?
N3 C18 C17 114.0(10) . . ?
C19 C18 C17 124.3(11) . . ?
C2 C7 C6 121.5(11) . . ?
C2 C7 H7 119.3 . . ?
C6 C7 H7 119.3 . . ?
C24 C23 C28 117.5(12) . . ?
C24 C23 C21 120.8(12) . . ?
C28 C23 C21 121.7(12) . . ?
C9 C10 C11 118.7(10) . . ?
C9 C10 H10 120.6 . . ?
C11 C10 H10 120.6 . . ?
C34 C33 C32 117.2(11) . . ?
C34 C33 C36 120.4(11) . . ?
C32 C33 C36 122.3(11) . . ?
N2 C17 C16 120.4(11) . . ?
N2 C17 C18 115.2(10) . . ?
C16 C17 C18 124.3(11) . . ?
O4 C29 O3 124.6(13) . . ?
O4 C29 C26 117.9(11) . . ?
O3 C29 C26 117.5(13) . . ?
C23 C24 C25 121.6(13) . . ?
C23 C24 H24 119.2 . . ?
C25 C24 H24 119.2 . . ?
C4 C3 C2 119.9(12) . . ?
C4 C3 H3 120.1 . . ?
C2 C3 H3 120.1 . . ?
C20 C19 C18 119.1(12) . . ?
C20 C19 H19 120.5 . . ?
C18 C19 H19 120.5 . . ?
C27 C26 C25 118.1(13) . . ?
C27 C26 C29 122.8(12) . . ?
C25 C26 C29 119.1(13) . . ?
C38 C39 C40 119.8(12) . . ?
C38 C39 C42 119.4(13) . . ?
C40 C39 C42 120.5(13) . . ?
C38 C37 C36 120.7(12) . . ?
C38 C37 H37 119.7 . . ?
C36 C37 H37 119.7 . . ?
C39 C40 C41 120.2(13) . . ?
C39 C40 H40 119.9 . . ?
C41 C40 H40 119.9 . . ?
N1 C12 C8 123.3(11) . . ?
N1 C12 H12 118.3 . . ?
C8 C12 H12 118.3 . . ?
C36 C41 C40 121.1(13) . . ?
C36 C41 H41 119.4 . . ?
C40 C41 H41 119.4 . . ?
C15 C16 C17 119.3(11) . . ?
C15 C16 H16 120.4 . . ?
C17 C16 H16 120.4 . . ?
C27 C28 C23 121.9(13) . . ?
C27 C28 H28 119.1 . . ?
C23 C28 H28 119.1 . . ?
C19 C20 C21 121.2(13) . . ?
C19 C20 H20 119.4 . . ?
C21 C20 H20 119.4 . . ?
C34 C35 C30 118.0(12) . . ?
C34 C35 H35 121.0 . . ?
C30 C35 H35 121.0 . . ?
O5 C42 O6 122.2(12) . . ?
O5 C42 C39 123.8(14) . . ?
O6 C42 C39 114.0(14) . . ?
C39 C38 C37 120.4(12) . . ?
C39 C38 H38 119.8 . . ?
C37 C38 H38 119.8 . . ?
C24 C25 C26 120.1(13) . . ?
C24 C25 H25 120.0 . . ?
C26 C25 H25 120.0 . . ?
O8 S2 C45 115.0(17) . . ?
O8 S2 C46 117(2) . . ?
C45 S2 C46 99(2) . . ?
S2 C46 H46A 109.5 . . ?
S2 C46 H46B 109.5 . . ?
H46A C46 H46B 109.5 . . ?
S2 C46 H46C 109.5 . . ?
H46A C46 H46C 109.5 . . ?
H46B C46 H46C 109.5 . . ?
S2 C45 H45A 109.5 . . ?
S2 C45 H45B 109.5 . . ?
H45A C45 H45B 109.5 . . ?
S2 C45 H45C 109.5 . . ?
H45A C45 H45C 109.5 . . ?
H45B C45 H45C 109.5 . . ?
C28 C27 C26 120.9(14) . . ?
C28 C27 H27 119.5 . . ?
C26 C27 H27 119.5 . . ?
O7 S1 C43 104.5(9) . . ?
O7 S1 C44 106.8(9) . . ?
C43 S1 C44 95.6(10) . . ?
O9 S3 C48 106.4(11) . . ?
O9 S3 C47 101.1(14) . . ?
C48 S3 C47 91(2) . . ?
S1 C44 H44A 109.5 . . ?
S1 C44 H44B 109.5 . . ?
H44A C44 H44B 109.5 . . ?
S1 C44 H44C 109.5 . . ?
H44A C44 H44C 109.5 . . ?
H44B C44 H44C 109.5 . . ?
S1 C43 H43A 109.5 . . ?
S1 C43 H43B 109.5 . . ?
H43A C43 H43B 109.5 . . ?
S1 C43 H43C 109.5 . . ?
H43A C43 H43C 109.5 . . ?
H43B C43 H43C 109.5 . . ?
S3 C48 H48A 109.5 . . ?
S3 C48 H48B 109.5 . . ?
H48A C48 H48B 109.5 . . ?
S3 C48 H48C 109.5 . . ?
H48A C48 H48C 109.5 . . ?
H48B C48 H48C 109.5 . . ?
S3 C47 H47A 109.5 . . ?
S3 C47 H47B 109.5 . . ?
H47A C47 H47B 109.5 . . ?
S3 C47 H47C 109.5 . . ?
H47A C47 H47C 109.5 . . ?
H47B C47 H47C 109.5 . . ?
O11 S4 C52 117.8(15) . . ?
O11 S4 C53 133.0(19) . . ?
C52 S4 C53 82.6(17) . . ?
N4 C49 H49A 109.5 . . ?
N4 C49 H49B 109.5 . . ?
H49A C49 H49B 109.5 . . ?
N4 C49 H49C 109.5 . . ?
H49A C49 H49C 109.5 . . ?
H49B C49 H49C 109.5 . . ?
N4 C50 H50A 109.5 . . ?
N4 C50 H50B 109.5 . . ?
H50A C50 H50B 109.5 . . ?
N4 C50 H50C 109.5 . . ?
H50A C50 H50C 109.5 . . ?
H50B C50 H50C 109.5 . . ?
C51 N4 C49 113(3) . . ?
C51 N4 C50 131(3) . . ?
C49 N4 C50 116(2) . . ?
O10 C51 N4 113(4) . . ?
O10 C51 H51 123.6 . . ?
N4 C51 H51 123.6 . . ?

loop_
_geom_bond_atom_site_label_1
_geom_bond_atom_site_label_2
_geom_bond_distance
_geom_bond_site_symmetry_2
_geom_bond_publ_flag
Zn1 O1 1.942(7) 2_655 ?
Zn1 O4 1.973(8) 2_545 ?
Zn1 N2 2.051(9) . ?
Zn1 N3 2.170(10) . ?
Zn1 N1 2.173(9) . ?
O1 C1 1.273(14) . ?
O1 Zn1 1.942(7) 2_645 ?
O4 C29 1.252(16) . ?
O4 Zn1 1.973(8) 2 ?
O2 C1 1.246(14) . ?
N3 C22 1.320(15) . ?
N3 C18 1.347(14) . ?
N1 C12 1.331(15) . ?
N1 C11 1.339(14) . ?
C8 C12 1.379(17) . ?
C8 C9 1.385(16) . ?
C8 C5 1.509(17) . ?
C14 C15 1.388(16) . ?
C14 C13 1.391(16) . ?
C14 H14 0.9300 . ?
O3 C29 1.261(15) . ?
C11 C10 1.379(16) . ?
C11 C13 1.480(16) . ?
C6 C7 1.381(16) . ?
C6 C5 1.381(16) . ?
C6 H6 0.9300 . ?
C15 C16 1.404(17) . ?
C15 C30 1.471(16) . ?
C32 C31 1.370(16) . ?
C32 C33 1.384(17) . ?
C32 H32 0.9300 . ?
C2 C7 1.375(17) . ?
C2 C3 1.395(17) . ?
C2 C1 1.486(17) . ?
C34 C33 1.381(17) . ?
C34 C35 1.398(17) . ?
C34 H34 0.9300 . ?
O6 C42 1.340(18) . ?
O6 H6A 0.8200 . ?
C36 C41 1.381(18) . ?
C36 C37 1.398(17) . ?
C36 C33 1.467(16) . ?
C9 C10 1.357(16) . ?
C9 H9 0.9300 . ?
C5 C4 1.372(16) . ?
C21 C22 1.390(18) . ?
C21 C20 1.398(18) . ?
C21 C23 1.482(18) . ?
C30 C31 1.385(17) . ?
C30 C35 1.399(17) . ?
C13 N2 1.343(15) . ?
C4 C3 1.392(16) . ?
C4 H4 0.9300 . ?
C22 H22 0.9300 . ?
C31 H31 0.9300 . ?
N2 C17 1.343(15) . ?
C18 C19 1.374(17) . ?
C18 C17 1.473(17) . ?
C7 H7 0.9300 . ?
C23 C24 1.360(18) . ?
C23 C28 1.389(18) . ?
C10 H10 0.9300 . ?
C17 C16 1.407(16) . ?
O5 C42 1.199(17) . ?
C29 C26 1.498(18) . ?
C24 C25 1.379(19) . ?
C24 H24 0.9300 . ?
C3 H3 0.9300 . ?
C19 C20 1.355(18) . ?
C19 H19 0.9300 . ?
C26 C27 1.367(18) . ?
C26 C25 1.399(18) . ?
C39 C38 1.360(18) . ?
C39 C40 1.376(19) . ?
C39 C42 1.494(18) . ?
C37 C38 1.388(16) . ?
C37 H37 0.9300 . ?
C40 C41 1.382(18) . ?
C40 H40 0.9300 . ?
C12 H12 0.9300 . ?
C41 H41 0.9300 . ?
C16 H16 0.9300 . ?
C28 C27 1.357(19) . ?
C28 H28 0.9300 . ?
C20 H20 0.9300 . ?
C35 H35 0.9300 . ?
C38 H38 0.9300 . ?
C25 H25 0.9300 . ?
S2 O8 1.494(16) . ?
S2 C45 1.70(3) . ?
S2 C46 1.74(3) . ?
C46 H46A 0.9600 . ?
C46 H46B 0.9600 . ?
C46 H46C 0.9600 . ?
C45 H45A 0.9600 . ?
C45 H45B 0.9600 . ?
C45 H45C 0.9600 . ?
C27 H27 0.9300 . ?
S1 O7 1.554(12) . ?
S1 C43 1.676(19) . ?
S1 C44 1.73(2) . ?
S3 O9 1.489(18) . ?
S3 C48 1.69(2) . ?
S3 C47 1.80(4) . ?
C44 H44A 0.9600 . ?
C44 H44B 0.9600 . ?
C44 H44C 0.9600 . ?
C43 H43A 0.9600 . ?
C43 H43B 0.9600 . ?
C43 H43C 0.9600 . ?
C48 H48A 0.9600 . ?
C48 H48B 0.9600 . ?
C48 H48C 0.9600 . ?
C47 H47A 0.9600 . ?
C47 H47B 0.9600 . ?
C47 H47C 0.9600 . ?
S4 O11 1.46(2) . ?
S4 C52 1.81(3) . ?
S4 C53 1.98(5) . ?
C49 N4 1.404(17) . ?
C49 H49A 0.9600 . ?
C49 H49B 0.9600 . ?
C49 H49C 0.9600 . ?
C50 N4 1.406(18) . ?
C50 H50A 0.9600 . ?
C50 H50B 0.9600 . ?
C50 H50C 0.9600 . ?
O10 C51 1.27(4) . ?
N4 C51 1.32(4) . ?
C51 H51 0.9300 . ?

loop_
_geom_hbond_atom_site_label_D
_geom_hbond_atom_site_label_H
_geom_hbond_atom_site_label_A
_geom_hbond_distance_DH
_geom_hbond_distance_HA
_geom_hbond_distance_DA
_geom_hbond_angle_DHA
_geom_hbond_site_symmetry_A
O6 H6A O7 0.82 1.93 2.626(15) 142.7 .
